data_4336177
loop_
_publ_author_name
'Petri Sepp\"al\"a'
'Enrique Colacio'
'Antonio J. Mota'
'Reijo Sillanp\"a\"a'

_publ_contact_author_address
;
Department of Chemistry
University of Jyv\"askyl\"a
P.O.Box 35
FI-40014 University of Jyv\"askyl\"a
Finland
;
_publ_contact_author_email resillan@jyu.fi
_publ_contact_author_fax '+358 14 260 1021'
_publ_contact_author_name 'Sillanp\"a\"a, Reijo'
_publ_section_title
;
 Structural Diversity due to Amino Alcohol Ligands Leading to Rare
 \m4-Hydroxo-Bridged Tetranuclear and "Bicapped Cubane" Cores in
 Copper(II) Complexes: A Theoretical and Experimental Magnetostructural
 Study
;
_journal_name_full 'Inorganic Chemistry'
_journal_page_first 11096
_journal_page_last 11109
_journal_paper_doi 10.1021/ic401325b
_journal_volume 52
_journal_year 2013
_chemical_compound_source 'synthesis as described'
_chemical_formula_moiety 'C16 H41 Ag1 Cu4 N8 O17'
_chemical_formula_sum 'C16 H41 Ag Cu4 N8 O17'
_chemical_formula_weight 979.6
_chemical_name_systematic
;
 ?
;
_space_group_IT_number 86
_symmetry_cell_setting tetragonal
_symmetry_Int_Tables_number 86
_symmetry_space_group_name_Hall '-P 4bc'
_symmetry_space_group_name_H-M 'P 42/n :2'
_atom_sites_solution_hydrogens geom
_atom_sites_solution_primary direct
_atom_sites_solution_secondary difmap
_audit_conform_dict_location ftp://ftp.iucr.org/pub/cif_core.dic
_audit_conform_dict_name cif_core.dic
_audit_conform_dict_version 2.3
_audit_creation_date 2013-05-08T11:01:20-00:00
_audit_creation_method 'WinGX routine CIF_UPDATE'
_cell_angle_alpha 90
_cell_angle_beta 90
_cell_angle_gamma 90
_cell_formula_units_Z 2
_cell_length_a 13.0938(6)
_cell_length_b 13.0938(6)
_cell_length_c 9.4657(3)
_cell_measurement_reflns_used 2122
_cell_measurement_temperature 123(2)
_cell_measurement_theta_max 28.283
_cell_measurement_theta_min 0.407
_cell_measurement_wavelength 0.71073
_cell_volume 1622.87(12)
_computing_cell_refinement 'HKL Scalepack (Otwinowski & Minor 1997)'
_computing_data_collection 'Collect (Bruker AXS BV, 1997-2004)'
_computing_data_reduction 'HKL Denzo and Scalepack (Otwinowski & Minor 1997)'
_computing_molecular_graphics 'DIAMOND (Brandenburg & Putz, 1999)'
_computing_publication_material 'WinGX publication routines (Farrugia, 1999)'
_computing_structure_refinement 'SHELXL-97 (Sheldrick, 2008)'
_computing_structure_solution 'SUPERFLIP (Palatinus & Chapuis, 2007)'
_diffrn_ambient_temperature 123(2)
_diffrn_detector 'CCD plate'
_diffrn_detector_area_resol_mean 9
_diffrn_measured_fraction_theta_full 0.998
_diffrn_measured_fraction_theta_max 0.998
_diffrn_measurement_device '95mm CCD camera on \k-goniostat'
_diffrn_measurement_device_type KappaCCD
_diffrn_measurement_method 'CCD rotation images, thick slices'
_diffrn_orient_matrix_type 'by Bruker AXS Collect from scalepack cell'
_diffrn_orient_matrix_UB_11 -0.518953E-1
_diffrn_orient_matrix_UB_12 0.87386E-2
_diffrn_orient_matrix_UB_13 -0.765597E-1
_diffrn_orient_matrix_UB_21 -0.555601E-1
_diffrn_orient_matrix_UB_22 0.17426E-2
_diffrn_orient_matrix_UB_23 0.724443E-1
_diffrn_orient_matrix_UB_31 0.72552E-2
_diffrn_orient_matrix_UB_32 0.758504E-1
_diffrn_orient_matrix_UB_33 0.71559E-2
_diffrn_radiation_monochromator graphite
_diffrn_radiation_probe x-ray
_diffrn_radiation_type MoK\a
_diffrn_radiation_wavelength 0.71073
_diffrn_reflns_av_R_equivalents 0.0406
_diffrn_reflns_av_unetI/netI 0.0336
_diffrn_reflns_limit_h_max 16
_diffrn_reflns_limit_h_min -15
_diffrn_reflns_limit_k_max 16
_diffrn_reflns_limit_k_min -12
_diffrn_reflns_limit_l_max 11
_diffrn_reflns_limit_l_min -11
_diffrn_reflns_number 9956
_diffrn_reflns_theta_full 25.98
_diffrn_reflns_theta_max 25.98
_diffrn_reflns_theta_min 2.15
_diffrn_source 'Enraf Nonius FR590'
_exptl_absorpt_coefficient_mu 3.253
_exptl_absorpt_correction_T_max 0.7457
_exptl_absorpt_correction_T_min 0.5282
_exptl_absorpt_correction_type multi-scan
_exptl_absorpt_process_details
;
 Bruker (2001). SADABS-2008/1. Bruker AXS Inc., Madison, Wisconsin, USA.
;
_exptl_crystal_colour blue
_exptl_crystal_density_diffrn 2.005
_exptl_crystal_description plate
_exptl_crystal_F_000 984
_exptl_crystal_size_max 0.16
_exptl_crystal_size_mid 0.16
_exptl_crystal_size_min 0.06
_refine_diff_density_max 0.755
_refine_diff_density_min -0.526
_refine_diff_density_rms 0.108
_refine_ls_extinction_method none
_refine_ls_goodness_of_fit_ref 1.102
_refine_ls_hydrogen_treatment mixed
_refine_ls_matrix_type full
_refine_ls_number_parameters 111
_refine_ls_number_reflns 1593
_refine_ls_number_restraints 1
_refine_ls_restrained_S_all 1.101
_refine_ls_R_factor_all 0.0685
_refine_ls_R_factor_gt 0.0521
_refine_ls_shift/su_max 0
_refine_ls_shift/su_mean 0
_refine_ls_structure_factor_coef Fsqd
_refine_ls_weighting_details 'calc w=1/[\s^2^(Fo^2^)+(0.0003P)^2^+8.2220P] where P=(Fo^2^+2Fc^2^)/3'
_refine_ls_weighting_scheme calc
_refine_ls_wR_factor_gt 0.095
_refine_ls_wR_factor_ref 0.1023
_reflns_number_gt 1314
_reflns_number_total 1593
_reflns_threshold_expression >2\s(I)
_cod_data_source_file ic401325b_si_002_2.cif
_cod_data_source_block import_Complex1
_cod_original_sg_symbol_H-M 'P 42/n'
_cod_database_code 4336177

loop_
_symmetry_equiv_pos_as_xyz
'x, y, z'
'-y, x+1/2, z+1/2'
'-x+1/2, -y+1/2, z'
'y+1/2, -x, z+1/2'
'-x, -y, -z'
'y, -x-1/2, -z-1/2'
'x-1/2, y-1/2, -z'
'-y-1/2, x, -z-1/2'

loop_
_atom_site_label
_atom_site_type_symbol
_atom_site_fract_x
_atom_site_fract_y
_atom_site_fract_z
_atom_site_U_iso_or_equiv
_atom_site_adp_type
_atom_site_occupancy
_atom_site_symmetry_multiplicity
_atom_site_calc_flag
_atom_site_refinement_flags
C1 C 1.0035(7) 0.8830(8) 0.1576(13) 0.078(3) Uani 1 1 d .
H1A H 1.0353 0.9485 0.186 0.094 Uiso 1 1 calc R
H1B H 0.9771 0.8904 0.0602 0.094 Uiso 1 1 calc R
C2 C 1.0862(8) 0.7928(9) 0.1642(12) 0.086(3) Uani 1 1 d .
H2A H 1.1364 0.8006 0.0868 0.103 Uiso 1 1 calc R
H2B H 1.1233 0.795 0.2553 0.103 Uiso 1 1 calc R
C3 C 1.0039(8) 0.6786(10) 0.0020(9) 0.087(4) Uani 1 1 d .
H3A H 1.0661 0.6733 -0.0553 0.13 Uiso 1 1 calc R
H3B H 0.9628 0.7363 -0.0314 0.13 Uiso 1 1 calc R
H3C H 0.9644 0.6154 -0.0067 0.13 Uiso 1 1 calc R
C4 C 1.0978(9) 0.6138(10) 0.1957(11) 0.102(4) Uani 1 1 d .
H4A H 1.1134 0.6225 0.2962 0.153 Uiso 1 1 calc R
H4B H 1.1614 0.6157 0.141 0.153 Uiso 1 1 calc R
H4C H 1.0639 0.5479 0.1812 0.153 Uiso 1 1 calc R
Ag1 Ag 0.75 0.75 0.75 0.0768(5) Uani 1 4 d S
Cu1 Cu 0.90439(7) 0.71403(7) 0.26386(8) 0.0429(2) Uani 1 1 d .
N1 N 1.0316(5) 0.6947(5) 0.1497(6) 0.0447(15) Uani 1 1 d .
N2 N 0.9409(5) 0.7155(5) 0.5704(7) 0.0503(16) Uani 1 1 d .
O1 O 0.9239(3) 0.8582(4) 0.2500(6) 0.0509(13) Uani 1 1 d .
O2 O 0.75 0.75 0.2130(12) 0.036(4) Uani 0.5 2 d SPD
O3 O 0.8589(6) 0.7255(6) 0.5109(8) 0.101(3) Uani 1 1 d .
O4 O 0.9480(5) 0.7187(5) 0.6972(5) 0.0640(17) Uani 1 1 d .
O5 O 1.0173(6) 0.7012(5) 0.4952(7) 0.087(2) Uani 1 1 d .
H2O H 0.75 0.75 0.124(3) 0.05 Uiso 0.5 2 d SPD

loop_
_atom_site_aniso_label
_atom_site_aniso_U_11
_atom_site_aniso_U_22
_atom_site_aniso_U_33
_atom_site_aniso_U_23
_atom_site_aniso_U_13
_atom_site_aniso_U_12
C1 0.045(5) 0.069(7) 0.120(9) 0.006(6) 0.014(6) -0.011(5)
C2 0.065(7) 0.098(8) 0.095(8) -0.009(7) 0.009(6) -0.001(7)
C3 0.059(6) 0.151(11) 0.050(5) -0.018(6) 0.003(4) 0.001(6)
C4 0.085(8) 0.142(11) 0.080(6) -0.001(7) 0.017(6) 0.078(8)
Ag1 0.0770(7) 0.0770(7) 0.0764(10) 0 0 0
Cu1 0.0314(5) 0.0336(5) 0.0635(5) -0.0012(5) 0.0078(5) 0.0018(4)
N1 0.042(4) 0.044(4) 0.048(3) -0.009(3) 0.004(3) 0.002(3)
N2 0.063(4) 0.036(3) 0.052(3) 0.002(3) -0.002(3) 0.005(3)
O1 0.027(3) 0.040(3) 0.086(4) 0.003(3) 0.010(3) -0.006(2)
O2 0.016(7) 0.040(9) 0.052(12) 0 0 0.005(7)
O3 0.092(6) 0.082(5) 0.128(6) -0.002(5) -0.059(5) 0.004(4)
O4 0.077(4) 0.085(4) 0.030(2) 0.006(3) -0.004(2) 0.009(4)
O5 0.118(7) 0.065(5) 0.079(4) -0.011(4) 0.049(4) -0.002(4)

loop_
_atom_type_symbol
_atom_type_description
_atom_type_scat_dispersion_real
_atom_type_scat_dispersion_imag
_atom_type_scat_source
C C 0.0033 0.0016 'International Tables Vol C Tables 4.2.6.8 and 6.1.1.4'
H H 0 0 'International Tables Vol C Tables 4.2.6.8 and 6.1.1.4'
Ag Ag -0.8971 1.1015 'International Tables Vol C Tables 4.2.6.8 and 6.1.1.4'
Cu Cu 0.3201 1.2651 'International Tables Vol C Tables 4.2.6.8 and 6.1.1.4'
N N 0.0061 0.0033 'International Tables Vol C Tables 4.2.6.8 and 6.1.1.4'
O O 0.0106 0.006 'International Tables Vol C Tables 4.2.6.8 and 6.1.1.4'

loop_
_geom_angle_atom_site_label_1
_geom_angle_atom_site_label_2
_geom_angle_atom_site_label_3
_geom_angle
_geom_angle_site_symmetry_1
_geom_angle_site_symmetry_3
O1 C1 C2 107.9(8) . .
O1 C1 H1A 110.1 . .
C2 C1 H1A 110.1 . .
O1 C1 H1B 110.1 . .
C2 C1 H1B 110.1 . .
H1A C1 H1B 108.4 . .
N1 C2 C1 108.1(8) . .
N1 C2 H2A 110.1 . .
C1 C2 H2A 110.1 . .
N1 C2 H2B 110.1 . .
C1 C2 H2B 110.1 . .
H2A C2 H2B 108.4 . .
N1 C3 H3A 109.5 . .
N1 C3 H3B 109.5 . .
H3A C3 H3B 109.5 . .
N1 C3 H3C 109.5 . .
H3A C3 H3C 109.5 . .
H3B C3 H3C 109.5 . .
N1 C4 H4A 109.5 . .
N1 C4 H4B 109.5 . .
H4A C4 H4B 109.5 . .
N1 C4 H4C 109.5 . .
H4A C4 H4C 109.5 . .
H4B C4 H4C 109.5 . .
O4 Ag1 O3 46.45(17) . .
O1 Cu1 O1 166.64(19) 6_576 .
O1 Cu1 N1 96.1(2) 6_576 .
O1 Cu1 N1 88.7(2) . .
O1 Cu1 O2 85.07(16) 6_576 6_576
O1 Cu1 O2 85.05(14) . 6_576
N1 Cu1 O2 153.0(4) . 6_576
O1 Cu1 O2 83.87(15) 6_576 .
O1 Cu1 O2 83.85(14) . .
N1 Cu1 O2 134.1(4) . .
O2 Cu1 O2 19.1(6) 6_576 .
O1 Cu1 O3 92.7(3) 6_576 .
O1 Cu1 O3 92.2(3) . .
N1 Cu1 O3 137.3(3) . .
O2 Cu1 O3 69.3(4) 6_576 .
O2 Cu1 O3 88.3(4) . .
O1 Cu1 Cu1 39.50(15) 6_576 6_576
O1 Cu1 Cu1 128.84(14) . 6_576
N1 Cu1 Cu1 126.11(18) . 6_576
O2 Cu1 Cu1 46.28(7) 6_576 6_576
O2 Cu1 Cu1 45.07(3) . 6_576
O3 Cu1 Cu1 84.85(19) . 6_576
O1 Cu1 Cu1 128.86(15) 6_576 8_756
O1 Cu1 Cu1 39.48(14) . 8_756
N1 Cu1 Cu1 119.78(19) . 8_756
O2 Cu1 Cu1 46.28(7) 6_576 8_756
O2 Cu1 Cu1 45.07(3) . 8_756
O3 Cu1 Cu1 84.50(18) . 8_756
Cu1 Cu1 Cu1 89.546(6) 6_576 8_756
C4 N1 C3 109.5(8) . .
C4 N1 C2 108.8(8) . .
C3 N1 C2 109.6(8) . .
C4 N1 Cu1 115.6(6) . .
C3 N1 Cu1 109.2(5) . .
C2 N1 Cu1 104.1(5) . .
O4 N2 O3 121.6(8) . .
O4 N2 O5 120.9(8) . .
O3 N2 O5 117.4(8) . .
C1 O1 Cu1 126.1(6) . 8_756
C1 O1 Cu1 111.8(5) . .
Cu1 O1 Cu1 101.0(2) 8_756 .
O2 O2 H2O 180.000(14) 6_576 .
O2 O2 Cu1 84.0(3) 6_576 8_756
H2O O2 Cu1 96.0(3) . 8_756
O2 O2 Cu1 84.0(3) 6_576 6_576
H2O O2 Cu1 96.0(3) . 6_576
Cu1 O2 Cu1 168.0(6) 8_756 6_576
O2 O2 Cu1 76.9(3) 6_576 .
H2O O2 Cu1 103.1(3) . .
Cu1 O2 Cu1 88.64(10) 8_756 .
Cu1 O2 Cu1 88.64(10) 6_576 .
O2 O2 Cu1 76.9(3) 6_576 3_665
H2O O2 Cu1 103.1(3) . 3_665
Cu1 O2 Cu1 88.64(10) 8_756 3_665
Cu1 O2 Cu1 88.64(10) 6_576 3_665
Cu1 O2 Cu1 153.9(6) . 3_665
O2 O2 H2O 180.000(14) 6_576 .
H2O O2 H2O 0.000(7) . .
Cu1 O2 H2O 96.0(3) 8_756 .
Cu1 O2 H2O 96.0(3) 6_576 .
Cu1 O2 H2O 103.1(3) . .
Cu1 O2 H2O 103.1(3) 3_665 .
N2 O3 Cu1 102.9(6) . .
N2 O3 Ag1 95.2(5) . .
Cu1 O3 Ag1 161.9(3) . .
N2 O4 Ag1 96.7(5) . .

loop_
_geom_bond_atom_site_label_1
_geom_bond_atom_site_label_2
_geom_bond_distance
_geom_bond_site_symmetry_2
C1 O1 1.399(10) .
C1 C2 1.604(14) .
C1 H1A 0.99 .
C1 H1B 0.99 .
C2 N1 1.476(12) .
C2 H2A 0.99 .
C2 H2B 0.99 .
C3 N1 1.460(10) .
C3 H3A 0.98 .
C3 H3B 0.98 .
C3 H3C 0.98 .
C4 N1 1.437(10) .
C4 H4A 0.98 .
C4 H4B 0.98 .
C4 H4C 0.98 .
Ag1 O4 2.672(6) .
Ag1 O3 2.694(9) .
Cu1 O1 1.909(5) 6_576
Cu1 O1 1.910(5) .
Cu1 N1 2.002(6) .
Cu1 O2 2.0873(15) 6_576
Cu1 O2 2.131(3) .
Cu1 O3 2.418(8) .
Cu1 Cu1 2.9472(12) 6_576
Cu1 Cu1 2.9472(12) 8_756
N2 O4 1.204(7) .
N2 O3 1.220(9) .
N2 O5 1.242(8) .
O1 Cu1 1.909(5) 8_756
O2 O2 0.70(2) 6_576
O2 H2O 0.85(2) .
O2 Cu1 2.0873(15) 8_756
O2 Cu1 2.0873(15) 6_576
O2 Cu1 2.131(3) 3_665
O2 H2O 0.85(2) .

loop_
_geom_hbond_atom_site_label_D
_geom_hbond_atom_site_label_H
_geom_hbond_atom_site_label_A
_geom_hbond_distance_DH
_geom_hbond_distance_HA
_geom_hbond_distance_DA
_geom_hbond_angle_DHA
_geom_hbond_site_symmetry_A
O2 H2O O3 0.85(2) 1.939(17) 2.574(12) 131.1(6) 6_576
O2 H2O O3 0.85(2) 1.939(17) 2.574(12) 131.1(6) 8_756

loop_
_geom_torsion_atom_site_label_1
_geom_torsion_atom_site_label_2
_geom_torsion_atom_site_label_3
_geom_torsion_atom_site_label_4
_geom_torsion
_geom_torsion_site_symmetry_1
_geom_torsion_site_symmetry_4
O1 C1 C2 N1 48.4(12) . .
C1 C2 N1 C4 -163.4(8) . .
C1 C2 N1 C3 77.0(10) . .
C1 C2 N1 Cu1 -39.7(9) . .
O1 Cu1 N1 C4 -53.6(8) 6_576 .
O1 Cu1 N1 C4 138.9(8) . .
O2 Cu1 N1 C4 -144.8(7) 6_576 .
O2 Cu1 N1 C4 -141.0(7) . .
O3 Cu1 N1 C4 47.1(9) . .
Cu1 Cu1 N1 C4 -81.7(7) 6_576 .
Cu1 Cu1 N1 C4 164.4(7) 8_756 .
O1 Cu1 N1 C3 70.3(7) 6_576 .
O1 Cu1 N1 C3 -97.2(6) . .
O2 Cu1 N1 C3 -20.9(9) 6_576 .
O2 Cu1 N1 C3 -17.1(7) . .
O3 Cu1 N1 C3 171.0(6) . .
Cu1 Cu1 N1 C3 42.2(7) 6_576 .
Cu1 Cu1 N1 C3 -71.7(7) 8_756 .
O1 Cu1 N1 C2 -172.8(6) 6_576 .
O1 Cu1 N1 C2 19.7(6) . .
O2 Cu1 N1 C2 96.0(7) 6_576 .
O2 Cu1 N1 C2 99.8(6) . .
O3 Cu1 N1 C2 -72.0(7) . .
Cu1 Cu1 N1 C2 159.1(5) 6_576 .
Cu1 Cu1 N1 C2 45.2(6) 8_756 .
C2 C1 O1 Cu1 -154.4(6) . 8_756
C2 C1 O1 Cu1 -31.2(10) . .
O1 Cu1 O1 C1 -103.7(9) 6_576 .
N1 Cu1 O1 C1 7.7(6) . .
O2 Cu1 O1 C1 -146.1(7) 6_576 .
O2 Cu1 O1 C1 -126.9(7) . .
O3 Cu1 O1 C1 145.0(6) . .
Cu1 Cu1 O1 C1 -129.9(6) 6_576 .
Cu1 Cu1 O1 C1 -136.4(7) 8_756 .
O1 Cu1 O1 Cu1 32.8(5) 6_576 8_756
N1 Cu1 O1 Cu1 144.1(3) . 8_756
O2 Cu1 O1 Cu1 -9.6(4) 6_576 8_756
O2 Cu1 O1 Cu1 9.5(4) . 8_756
O3 Cu1 O1 Cu1 -78.6(3) . 8_756
Cu1 Cu1 O1 Cu1 6.5(4) 6_576 8_756
O1 Cu1 O2 O2 92.63(18) 6_576 6_576
O1 Cu1 O2 O2 -92.64(18) . 6_576
N1 Cu1 O2 O2 -174.7(3) . 6_576
O3 Cu1 O2 O2 -0.25(19) . 6_576
Cu1 Cu1 O2 O2 84.1(3) 6_576 6_576
Cu1 Cu1 O2 O2 -84.1(3) 8_756 6_576
O1 Cu1 O2 H2O -87.37(18) 6_576 .
O1 Cu1 O2 H2O 87.36(18) . .
N1 Cu1 O2 H2O 5.3(3) . .
O2 Cu1 O2 H2O 180.000(3) 6_576 .
O3 Cu1 O2 H2O 179.75(19) . .
Cu1 Cu1 O2 H2O -95.9(3) 6_576 .
Cu1 Cu1 O2 H2O 95.9(3) 8_756 .
O1 Cu1 O2 Cu1 176.8(4) 6_576 8_756
O1 Cu1 O2 Cu1 -8.5(3) . 8_756
N1 Cu1 O2 Cu1 -90.6(4) . 8_756
O2 Cu1 O2 Cu1 84.1(3) 6_576 8_756
O3 Cu1 O2 Cu1 83.9(4) . 8_756
Cu1 Cu1 O2 Cu1 168.3(6) 6_576 8_756
O1 Cu1 O2 Cu1 8.5(3) 6_576 6_576
O1 Cu1 O2 Cu1 -176.8(4) . 6_576
N1 Cu1 O2 Cu1 101.1(4) . 6_576
O2 Cu1 O2 Cu1 -84.1(3) 6_576 6_576
O3 Cu1 O2 Cu1 -84.4(4) . 6_576
Cu1 Cu1 O2 Cu1 -168.3(6) 8_756 6_576
O1 Cu1 O2 Cu1 92.63(18) 6_576 3_665
O1 Cu1 O2 Cu1 -92.64(18) . 3_665
N1 Cu1 O2 Cu1 -174.7(3) . 3_665
O2 Cu1 O2 Cu1 0 6_576 3_665
O3 Cu1 O2 Cu1 -0.25(19) . 3_665
Cu1 Cu1 O2 Cu1 84.1(3) 6_576 3_665
Cu1 Cu1 O2 Cu1 -84.1(3) 8_756 3_665
O4 N2 O3 Cu1 179.0(6) . .
O5 N2 O3 Cu1 -1.6(9) . .
O4 N2 O3 Ag1 0.3(9) . .
O5 N2 O3 Ag1 179.7(6) . .
O1 Cu1 O3 N2 101.8(6) 6_576 .
O1 Cu1 O3 N2 -90.6(6) . .
N1 Cu1 O3 N2 -0.2(8) . .
O2 Cu1 O3 N2 -174.5(6) 6_576 .
O2 Cu1 O3 N2 -174.4(6) . .
Cu1 Cu1 O3 N2 140.6(6) 6_576 .
Cu1 Cu1 O3 N2 -129.4(6) 8_756 .
O1 Cu1 O3 Ag1 -82.3(12) 6_576 .
O1 Cu1 O3 Ag1 85.2(12) . .
N1 Cu1 O3 Ag1 175.6(10) . .
O2 Cu1 O3 Ag1 1.4(11) 6_576 .
O2 Cu1 O3 Ag1 1.5(12) . .
Cu1 Cu1 O3 Ag1 -43.6(11) 6_576 .
Cu1 Cu1 O3 Ag1 46.5(11) 8_756 .
O4 Ag1 O3 N2 -0.1(5) . .
O4 Ag1 O3 Cu1 -176.1(13) . .
O3 N2 O4 Ag1 -0.3(9) . .
O5 N2 O4 Ag1 -179.7(6) . .
O3 Ag1 O4 N2 0.1(5) . .
